data_4326783
loop_
_publ_author_name
'S. M. Ibrahim Al-Rafia'
'Michael J. Ferguson'
'Eric Rivard'

_publ_contact_author_address
;
Department of Chemistry
University of Alberta
Edmonton
AB T6G 2G2
CANADA
;
_publ_contact_author_email ERIVARD@UALBERTA.CA
_publ_contact_author_name 'E. Rivard'
_publ_section_title
;
 Interaction of Carbene and Olefin Donors with [Cl2PN]3: Exploration of a
 Reductive Pathway toward (PN)3
;
_journal_name_full 'Inorganic Chemistry'
_journal_page_first 10543
_journal_page_last 10545
_journal_paper_doi 10.1021/ic201812a
_journal_volume 50
_journal_year 2011
_chemical_formula_sum 'C34 H44 Cl4 N5 P3'
_chemical_formula_weight 757.45
_chemical_name_common 1
_chemical_name_systematic
; 
 ? 
;
_space_group_IT_number 2
_symmetry_cell_setting triclinic
_symmetry_space_group_name_Hall '-P 1'
_symmetry_space_group_name_H-M 'P -1'
_atom_sites_solution_hydrogens geom
_atom_sites_solution_primary direct
_atom_sites_solution_secondary difmap
_audit_creation_method SHELXL-97
_cell_angle_alpha 86.1689(3)
_cell_angle_beta 76.2264(3)
_cell_angle_gamma 80.9368(3)
_cell_formula_units_Z 2
_cell_length_a 9.9329(3)
_cell_length_b 12.3748(4)
_cell_length_c 16.5363(5)
_cell_measurement_reflns_used 9952
_cell_measurement_temperature 173(2)
_cell_measurement_theta_max 27.52
_cell_measurement_theta_min 2.51
_cell_volume 1948.60(10)
_computing_cell_refinement 'Bruker SAINT'
_computing_data_collection 'Bruker APEX2'
_computing_data_reduction 'Bruker SAINT'
_computing_molecular_graphics 'Bruker SHELXTL'
_computing_publication_material 'Bruker SHELXTL'
_computing_structure_refinement 'SHELXL-97 (Sheldrick, 2008)'
_computing_structure_solution 'SHELXS-97 (Sheldrick, 2008)'
_diffrn_ambient_temperature 173(2)
_diffrn_measured_fraction_theta_full 0.999
_diffrn_measured_fraction_theta_max 0.988
_diffrn_measurement_device_type 'Bruker APEX-II CCD'
_diffrn_measurement_method '\w scans'
_diffrn_radiation_monochromator graphite
_diffrn_radiation_source 'fine-focus sealed tube'
_diffrn_radiation_type MoK\a
_diffrn_radiation_wavelength 0.71073
_diffrn_reflns_av_R_equivalents 0.0117
_diffrn_reflns_av_sigmaI/netI 0.0179
_diffrn_reflns_limit_h_max 12
_diffrn_reflns_limit_h_min -12
_diffrn_reflns_limit_k_max 16
_diffrn_reflns_limit_k_min -15
_diffrn_reflns_limit_l_max 21
_diffrn_reflns_limit_l_min -21
_diffrn_reflns_number 17249
_diffrn_reflns_theta_full 25.25
_diffrn_reflns_theta_max 27.56
_diffrn_reflns_theta_min 1.27
_exptl_absorpt_coefficient_mu 0.458
_exptl_absorpt_correction_T_max 0.9582
_exptl_absorpt_correction_T_min 0.8018
_exptl_absorpt_correction_type numerical
_exptl_absorpt_process_details 'SADABS (Sheldrick, 2008)'
_exptl_crystal_colour colourless
_exptl_crystal_density_diffrn 1.291
_exptl_crystal_description plate
_exptl_crystal_F_000 792
_exptl_crystal_size_max 0.50
_exptl_crystal_size_mid 0.35
_exptl_crystal_size_min 0.09
_refine_diff_density_max 0.473
_refine_diff_density_min -0.397
_refine_diff_density_rms 0.045
_refine_ls_extinction_method none
_refine_ls_goodness_of_fit_ref 1.034
_refine_ls_hydrogen_treatment constr
_refine_ls_matrix_type full
_refine_ls_number_parameters 415
_refine_ls_number_reflns 8886
_refine_ls_number_restraints 0
_refine_ls_restrained_S_all 1.034
_refine_ls_R_factor_all 0.0374
_refine_ls_R_factor_gt 0.0325
_refine_ls_shift/su_max 0.001
_refine_ls_shift/su_mean 0.000
_refine_ls_structure_factor_coef Fsqd
_refine_ls_weighting_details 'calc w=1/[\s^2^(Fo^2^)+(0.0481P)^2^+0.7296P] where P=(Fo^2^+2Fc^2^)/3'
_refine_ls_weighting_scheme calc
_refine_ls_wR_factor_gt 0.0892
_refine_ls_wR_factor_ref 0.0932
_reflns_number_gt 7786
_reflns_number_total 8886
_reflns_threshold_expression I>2\s(I)
_cod_data_source_file ic201812a_si_002_2.cif
_cod_data_source_block riv1028
_cod_database_code 4326783

loop_
_symmetry_equiv_pos_as_xyz
'x, y, z'
'-x, -y, -z'

loop_
_atom_site_label
_atom_site_type_symbol
_atom_site_fract_x
_atom_site_fract_y
_atom_site_fract_z
_atom_site_U_iso_or_equiv
_atom_site_adp_type
_atom_site_occupancy
_atom_site_symmetry_multiplicity
_atom_site_calc_flag
_atom_site_refinement_flags
Cl1 Cl -0.10326(4) 0.88181(4) 0.36570(3) 0.04528(11) Uani 1 1 d .
Cl2 Cl 0.02060(5) 0.64889(4) 0.41054(3) 0.04840(12) Uani 1 1 d .
Cl3 Cl 0.04269(5) 0.83902(5) 0.08057(3) 0.05393(13) Uani 1 1 d .
Cl4 Cl 0.18723(5) 0.60191(5) 0.09198(3) 0.06079(15) Uani 1 1 d .
P1 P 0.30796(4) 0.85005(3) 0.23555(2) 0.02489(8) Uani 1 1 d .
P2 P 0.06343(4) 0.76669(3) 0.32166(2) 0.02607(9) Uani 1 1 d .
P3 P 0.15109(4) 0.74081(3) 0.15466(2) 0.02951(9) Uani 1 1 d .
N1 N 0.20163(12) 0.80793(11) 0.32270(7) 0.0298(3) Uani 1 1 d .
N2 N 0.03804(12) 0.72359(11) 0.23883(8) 0.0324(3) Uani 1 1 d .
N3 N 0.29088(13) 0.77988(12) 0.15560(7) 0.0346(3) Uani 1 1 d .
N4 N 0.60171(11) 0.80312(9) 0.20588(7) 0.0229(2) Uani 1 1 d .
N5 N 0.51362(12) 0.71292(9) 0.31648(7) 0.0241(2) Uani 1 1 d .
C1 C 0.47989(13) 0.77615(10) 0.25239(8) 0.0215(2) Uani 1 1 d .
C2 C 0.71196(14) 0.75734(12) 0.24002(9) 0.0293(3) Uani 1 1 d .
H2 H 0.8081 0.7640 0.2188 0.035 Uiso 1 1 calc R
C3 C 0.65678(15) 0.70128(13) 0.30932(9) 0.0309(3) Uani 1 1 d .
H3 H 0.7069 0.6610 0.3466 0.037 Uiso 1 1 calc R
C11 C 0.62149(14) 0.86600(11) 0.12754(8) 0.0246(3) Uani 1 1 d .
C12 C 0.64432(15) 0.80842(12) 0.05457(9) 0.0293(3) Uani 1 1 d .
C13 C 0.67602(17) 0.86841(14) -0.02023(9) 0.0372(3) Uani 1 1 d .
H13 H 0.6929 0.8326 -0.0715 0.045 Uiso 1 1 calc R
C14 C 0.68333(18) 0.97895(15) -0.02106(10) 0.0407(4) Uani 1 1 d .
H14 H 0.7055 1.0181 -0.0727 0.049 Uiso 1 1 calc R
C15 C 0.65881(18) 1.03308(13) 0.05244(10) 0.0376(3) Uani 1 1 d .
H15 H 0.6635 1.1093 0.0506 0.045 Uiso 1 1 calc R
C16 C 0.62730(15) 0.97782(12) 0.12941(9) 0.0298(3) Uani 1 1 d .
C17 C 0.64068(18) 0.68590(13) 0.05582(10) 0.0366(3) Uani 1 1 d .
H17 H 0.5811 0.6654 0.1108 0.044 Uiso 1 1 calc R
C18 C 0.5759(2) 0.65374(16) -0.01232(12) 0.0494(4) Uani 1 1 d .
H18A H 0.5846 0.5738 -0.0130 0.059 Uiso 1 1 calc R
H18B H 0.6248 0.6815 -0.0665 0.059 Uiso 1 1 calc R
H18C H 0.4766 0.6853 -0.0013 0.059 Uiso 1 1 calc R
C19 C 0.7880(2) 0.62168(16) 0.04884(13) 0.0535(5) Uani 1 1 d .
H19A H 0.8320 0.6488 0.0891 0.064 Uiso 1 1 calc R
H19B H 0.8447 0.6314 -0.0077 0.064 Uiso 1 1 calc R
H19C H 0.7814 0.5438 0.0607 0.064 Uiso 1 1 calc R
C20 C 0.60352(18) 1.03804(13) 0.20991(10) 0.0370(3) Uani 1 1 d .
H20 H 0.5812 0.9844 0.2574 0.044 Uiso 1 1 calc R
C21 C 0.4794(2) 1.13016(16) 0.21816(13) 0.0515(5) Uani 1 1 d .
H21A H 0.3951 1.0998 0.2157 0.062 Uiso 1 1 calc R
H21B H 0.4992 1.1843 0.1725 0.062 Uiso 1 1 calc R
H21C H 0.4642 1.1655 0.2715 0.062 Uiso 1 1 calc R
C22 C 0.7360(2) 1.08208(18) 0.21571(14) 0.0577(5) Uani 1 1 d .
H22A H 0.8146 1.0221 0.2089 0.069 Uiso 1 1 calc R
H22B H 0.7215 1.1142 0.2703 0.069 Uiso 1 1 calc R
H22C H 0.7569 1.1382 0.1717 0.069 Uiso 1 1 calc R
C31 C 0.42564(14) 0.65528(11) 0.38270(8) 0.0266(3) Uani 1 1 d .
C32 C 0.38154(16) 0.70272(12) 0.46045(9) 0.0314(3) Uani 1 1 d .
C33 C 0.31059(18) 0.64013(15) 0.52534(10) 0.0410(4) Uani 1 1 d .
H33 H 0.2780 0.6692 0.5794 0.049 Uiso 1 1 calc R
C34 C 0.28726(18) 0.53686(15) 0.51190(11) 0.0444(4) Uani 1 1 d .
H34 H 0.2405 0.4950 0.5571 0.053 Uiso 1 1 calc R
C35 C 0.33069(19) 0.49321(14) 0.43380(11) 0.0421(4) Uani 1 1 d .
H35 H 0.3126 0.4220 0.4259 0.051 Uiso 1 1 calc R
C36 C 0.40079(17) 0.55208(12) 0.36627(10) 0.0332(3) Uani 1 1 d .
C37 C 0.40689(19) 0.81690(14) 0.47487(10) 0.0403(4) Uani 1 1 d .
H37 H 0.4441 0.8512 0.4192 0.048 Uiso 1 1 calc R
C38 C 0.5176(2) 0.81312(18) 0.52595(15) 0.0593(5) Uani 1 1 d .
H38A H 0.6016 0.7633 0.5004 0.071 Uiso 1 1 calc R
H38B H 0.4802 0.7870 0.5829 0.071 Uiso 1 1 calc R
H38C H 0.5417 0.8867 0.5272 0.071 Uiso 1 1 calc R
C39 C 0.2710(2) 0.88873(17) 0.51556(13) 0.0583(5) Uani 1 1 d .
H39A H 0.2040 0.8935 0.4800 0.070 Uiso 1 1 calc R
H39B H 0.2906 0.9622 0.5227 0.070 Uiso 1 1 calc R
H39C H 0.2311 0.8566 0.5701 0.070 Uiso 1 1 calc R
C40 C 0.4458(2) 0.50670(14) 0.27905(11) 0.0449(4) Uani 1 1 d .
H40 H 0.4550 0.5703 0.2386 0.054 Uiso 1 1 calc R
C41 C 0.3370(3) 0.44385(19) 0.25985(16) 0.0676(6) Uani 1 1 d .
H41A H 0.2456 0.4905 0.2697 0.081 Uiso 1 1 calc R
H41B H 0.3303 0.3780 0.2961 0.081 Uiso 1 1 calc R
H41C H 0.3653 0.4227 0.2015 0.081 Uiso 1 1 calc R
C42 C 0.5868(2) 0.4352(2) 0.26513(15) 0.0699(7) Uani 1 1 d .
H42A H 0.6573 0.4777 0.2737 0.084 Uiso 1 1 calc R
H42B H 0.6131 0.4091 0.2081 0.084 Uiso 1 1 calc R
H42C H 0.5815 0.3724 0.3046 0.084 Uiso 1 1 calc R
C1S C 0.0693(2) 0.2118(2) 0.31686(15) 0.0664(6) Uani 1 1 d .
C2S C 0.0620(2) 0.1718(2) 0.24249(16) 0.0696(6) Uani 1 1 d .
H2S H 0.0882 0.0957 0.2326 0.084 Uiso 1 1 calc R
C3S C 0.0172(3) 0.2409(3) 0.18233(18) 0.0785(8) Uani 1 1 d .
H3S H 0.0122 0.2121 0.1314 0.094 Uiso 1 1 calc R
C4S C -0.0208(3) 0.3521(3) 0.1954(2) 0.0837(8) Uani 1 1 d .
H4S H -0.0508 0.4000 0.1537 0.100 Uiso 1 1 calc R
C5S C -0.0144(3) 0.3916(3) 0.2691(2) 0.0889(9) Uani 1 1 d .
H5S H -0.0409 0.4676 0.2790 0.107 Uiso 1 1 calc R
C6S C 0.0300(3) 0.3227(2) 0.32946(18) 0.0774(7) Uani 1 1 d .
H6S H 0.0337 0.3518 0.3805 0.093 Uiso 1 1 calc R
C7S C 0.1193(3) 0.1374(3) 0.38172(18) 0.0935(9) Uani 1 1 d .
H7SA H 0.1110 0.1787 0.4316 0.112 Uiso 1 1 calc R
H7SB H 0.2175 0.1064 0.3603 0.112 Uiso 1 1 calc R
H7SC H 0.0622 0.0780 0.3959 0.112 Uiso 1 1 calc R

loop_
_atom_site_aniso_label
_atom_site_aniso_U_11
_atom_site_aniso_U_22
_atom_site_aniso_U_33
_atom_site_aniso_U_23
_atom_site_aniso_U_13
_atom_site_aniso_U_12
Cl1 0.02581(18) 0.0496(2) 0.0560(3) -0.01816(19) -0.00333(16) 0.00541(16)
Cl2 0.0451(2) 0.0551(3) 0.0448(2) 0.01777(19) -0.00930(18) -0.01647(19)
Cl3 0.0381(2) 0.0802(3) 0.0499(2) 0.0199(2) -0.02407(19) -0.0160(2)
Cl4 0.0516(3) 0.0660(3) 0.0649(3) -0.0389(3) -0.0047(2) -0.0071(2)
P1 0.01973(16) 0.02655(17) 0.02875(18) 0.00174(13) -0.00758(13) -0.00248(13)
P2 0.01913(16) 0.03180(19) 0.02619(17) -0.00149(14) -0.00339(13) -0.00303(13)
P3 0.02115(17) 0.0411(2) 0.02745(18) -0.00685(15) -0.00642(13) -0.00434(15)
N1 0.0222(6) 0.0423(7) 0.0253(6) -0.0039(5) -0.0047(4) -0.0061(5)
N2 0.0228(6) 0.0430(7) 0.0332(6) -0.0059(5) -0.0057(5) -0.0094(5)
N3 0.0228(6) 0.0575(8) 0.0250(6) -0.0038(6) -0.0054(5) -0.0096(6)
N4 0.0199(5) 0.0258(5) 0.0237(5) 0.0013(4) -0.0063(4) -0.0046(4)
N5 0.0223(5) 0.0261(6) 0.0241(5) 0.0025(4) -0.0066(4) -0.0033(4)
C1 0.0211(6) 0.0221(6) 0.0221(6) -0.0009(5) -0.0058(5) -0.0037(5)
C2 0.0199(6) 0.0359(7) 0.0335(7) 0.0017(6) -0.0095(5) -0.0041(5)
C3 0.0239(7) 0.0369(8) 0.0331(7) 0.0045(6) -0.0119(6) -0.0018(6)
C11 0.0213(6) 0.0296(7) 0.0232(6) 0.0037(5) -0.0047(5) -0.0068(5)
C12 0.0257(7) 0.0334(7) 0.0285(7) -0.0006(6) -0.0039(5) -0.0069(6)
C13 0.0387(8) 0.0475(9) 0.0249(7) 0.0002(6) -0.0040(6) -0.0101(7)
C14 0.0425(9) 0.0477(9) 0.0308(8) 0.0126(7) -0.0060(7) -0.0132(7)
C15 0.0415(9) 0.0322(8) 0.0392(8) 0.0083(6) -0.0078(7) -0.0121(7)
C16 0.0292(7) 0.0307(7) 0.0311(7) 0.0019(6) -0.0078(6) -0.0085(6)
C17 0.0453(9) 0.0329(8) 0.0301(7) -0.0061(6) -0.0015(6) -0.0095(7)
C18 0.0508(11) 0.0479(10) 0.0531(11) -0.0166(8) -0.0126(8) -0.0109(8)
C19 0.0622(12) 0.0396(9) 0.0596(12) -0.0102(8) -0.0217(10) 0.0055(9)
C20 0.0486(9) 0.0302(7) 0.0361(8) -0.0005(6) -0.0131(7) -0.0121(7)
C21 0.0548(11) 0.0476(10) 0.0519(11) -0.0166(8) -0.0118(9) -0.0016(9)
C22 0.0580(12) 0.0592(12) 0.0671(13) -0.0127(10) -0.0291(10) -0.0153(10)
C31 0.0244(6) 0.0274(7) 0.0274(7) 0.0069(5) -0.0067(5) -0.0039(5)
C32 0.0313(7) 0.0329(7) 0.0280(7) 0.0043(6) -0.0053(6) -0.0029(6)
C33 0.0399(9) 0.0496(10) 0.0291(7) 0.0097(7) -0.0032(6) -0.0053(7)
C34 0.0397(9) 0.0487(10) 0.0431(9) 0.0234(8) -0.0094(7) -0.0117(7)
C35 0.0447(9) 0.0330(8) 0.0516(10) 0.0158(7) -0.0170(8) -0.0128(7)
C36 0.0361(8) 0.0284(7) 0.0368(8) 0.0060(6) -0.0137(6) -0.0048(6)
C37 0.0517(10) 0.0364(8) 0.0300(7) -0.0031(6) -0.0035(7) -0.0063(7)
C38 0.0654(13) 0.0532(12) 0.0665(13) -0.0067(10) -0.0221(11) -0.0183(10)
C39 0.0671(13) 0.0497(11) 0.0514(11) -0.0170(9) -0.0056(10) 0.0056(10)
C40 0.0664(12) 0.0313(8) 0.0405(9) -0.0007(7) -0.0161(8) -0.0124(8)
C41 0.0669(14) 0.0584(13) 0.0869(17) -0.0269(12) -0.0346(13) -0.0014(11)
C42 0.0516(12) 0.0942(18) 0.0620(13) -0.0339(13) -0.0038(10) -0.0064(12)
C1S 0.0396(11) 0.0885(17) 0.0657(14) -0.0052(12) 0.0042(10) -0.0173(11)
C2S 0.0519(12) 0.0856(17) 0.0707(15) -0.0101(13) -0.0035(11) -0.0212(12)
C3S 0.0509(13) 0.112(2) 0.0729(16) -0.0065(15) -0.0059(12) -0.0252(14)
C4S 0.0442(12) 0.105(2) 0.090(2) 0.0204(17) -0.0022(12) -0.0059(13)
C5S 0.0638(16) 0.093(2) 0.098(2) -0.0126(18) 0.0049(15) -0.0084(15)
C6S 0.0559(14) 0.0907(19) 0.0768(17) -0.0189(15) 0.0079(12) -0.0134(13)
C7S 0.0685(17) 0.133(3) 0.0735(17) 0.0141(18) -0.0064(14) -0.0219(17)

loop_
_atom_type_symbol
_atom_type_description
_atom_type_scat_dispersion_real
_atom_type_scat_dispersion_imag
_atom_type_scat_source
C C 0.0033 0.0016 'International Tables Vol C Tables 4.2.6.8 and 6.1.1.4'
H H 0.0000 0.0000 'International Tables Vol C Tables 4.2.6.8 and 6.1.1.4'
N N 0.0061 0.0033 'International Tables Vol C Tables 4.2.6.8 and 6.1.1.4'
P P 0.1023 0.0942 'International Tables Vol C Tables 4.2.6.8 and 6.1.1.4'
Cl Cl 0.1484 0.1585 'International Tables Vol C Tables 4.2.6.8 and 6.1.1.4'

loop_
_geom_angle_atom_site_label_1
_geom_angle_atom_site_label_2
_geom_angle_atom_site_label_3
_geom_angle
N1 P1 N3 108.12(6)
N1 P1 C1 99.05(6)
N3 P1 C1 100.14(6)
N1 P2 N2 121.29(7)
N1 P2 Cl2 111.18(5)
N2 P2 Cl2 106.34(5)
N1 P2 Cl1 110.58(5)
N2 P2 Cl1 106.51(5)
Cl2 P2 Cl1 98.43(2)
N3 P3 N2 121.15(7)
N3 P3 Cl4 110.28(6)
N2 P3 Cl4 107.05(5)
N3 P3 Cl3 112.21(6)
N2 P3 Cl3 104.87(5)
Cl4 P3 Cl3 98.83(3)
P2 N1 P1 122.07(7)
P2 N2 P3 117.12(7)
P3 N3 P1 121.52(8)
C1 N4 C2 110.67(11)
C1 N4 C11 126.81(11)
C2 N4 C11 122.42(11)
C1 N5 C3 109.58(11)
C1 N5 C31 129.81(11)
C3 N5 C31 120.48(11)
N4 C1 N5 105.77(11)
N4 C1 P1 120.44(9)
N5 C1 P1 132.00(10)
C3 C2 N4 106.46(12)
C2 C3 N5 107.52(12)
C12 C11 C16 124.18(13)
C12 C11 N4 117.31(12)
C16 C11 N4 118.32(12)
C13 C12 C11 116.47(14)
C13 C12 C17 121.33(13)
C11 C12 C17 122.16(13)
C14 C13 C12 121.13(15)
C15 C14 C13 120.62(14)
C14 C15 C16 121.15(15)
C15 C16 C11 116.45(13)
C15 C16 C20 120.58(14)
C11 C16 C20 122.97(13)
C12 C17 C18 112.28(14)
C12 C17 C19 110.67(14)
C18 C17 C19 110.48(14)
C16 C20 C22 110.75(15)
C16 C20 C21 111.32(14)
C22 C20 C21 110.86(15)
C32 C31 C36 124.25(13)
C32 C31 N5 117.70(12)
C36 C31 N5 117.81(13)
C31 C32 C33 116.57(14)
C31 C32 C37 122.46(13)
C33 C32 C37 120.97(14)
C34 C33 C32 120.78(16)
C33 C34 C35 121.01(15)
C34 C35 C36 120.94(16)
C31 C36 C35 116.41(15)
C31 C36 C40 121.85(14)
C35 C36 C40 121.73(15)
C32 C37 C39 111.57(16)
C32 C37 C38 111.38(15)
C39 C37 C38 111.07(16)
C42 C40 C36 111.90(16)
C42 C40 C41 109.99(17)
C36 C40 C41 112.14(17)
C2S C1S C6S 118.3(3)
C2S C1S C7S 120.8(3)
C6S C1S C7S 120.9(3)
C3S C2S C1S 120.6(3)
C2S C3S C4S 120.5(3)
C5S C4S C3S 118.8(3)
C4S C5S C6S 120.8(3)
C5S C6S C1S 120.9(3)

loop_
_geom_bond_atom_site_label_1
_geom_bond_atom_site_label_2
_geom_bond_distance
Cl1 P2 2.0304(5)
Cl2 P2 2.0193(6)
Cl3 P3 2.0382(6)
Cl4 P3 2.0059(6)
P1 N1 1.6770(12)
P1 N3 1.6845(13)
P1 C1 1.8791(13)
P2 N1 1.5423(12)
P2 N2 1.5900(13)
P3 N3 1.5443(13)
P3 N2 1.5923(13)
N4 C1 1.3479(16)
N4 C2 1.3767(17)
N4 C11 1.4541(17)
N5 C1 1.3503(16)
N5 C3 1.3836(17)
N5 C31 1.4518(17)
C2 C3 1.345(2)
C11 C12 1.3960(19)
C11 C16 1.397(2)
C12 C13 1.395(2)
C12 C17 1.521(2)
C13 C14 1.380(2)
C14 C15 1.379(2)
C15 C16 1.395(2)
C16 C20 1.520(2)
C17 C18 1.526(2)
C17 C19 1.533(3)
C20 C22 1.527(2)
C20 C21 1.529(3)
C31 C32 1.393(2)
C31 C36 1.394(2)
C32 C33 1.396(2)
C32 C37 1.517(2)
C33 C34 1.376(3)
C34 C35 1.378(3)
C35 C36 1.394(2)
C36 C40 1.522(2)
C37 C39 1.528(3)
C37 C38 1.531(3)
C40 C42 1.510(3)
C40 C41 1.528(3)
C1S C2S 1.378(3)
C1S C6S 1.382(4)
C1S C7S 1.491(4)
C2S C3S 1.377(4)
C3S C4S 1.386(4)
C4S C5S 1.362(4)
C5S C6S 1.376(4)

loop_
_geom_torsion_atom_site_label_1
_geom_torsion_atom_site_label_2
_geom_torsion_atom_site_label_3
_geom_torsion_atom_site_label_4
_geom_torsion
N2 P2 N1 P1 21.11(13)
Cl2 P2 N1 P1 147.16(7)
Cl1 P2 N1 P1 -104.58(8)
N3 P1 N1 P2 -30.20(11)
C1 P1 N1 P2 -134.06(9)
N1 P2 N2 P3 -8.63(13)
Cl2 P2 N2 P3 -136.85(7)
Cl1 P2 N2 P3 118.89(8)
N3 P3 N2 P2 9.84(13)
Cl4 P3 N2 P2 137.37(7)
Cl3 P3 N2 P2 -118.29(8)
N2 P3 N3 P1 -23.41(14)
Cl4 P3 N3 P1 -149.47(8)
Cl3 P3 N3 P1 101.39(9)
N1 P1 N3 P3 31.28(12)
C1 P1 N3 P3 134.38(10)
C2 N4 C1 N5 0.08(15)
C11 N4 C1 N5 176.65(12)
C2 N4 C1 P1 166.60(10)
C11 N4 C1 P1 -16.82(18)
C3 N5 C1 N4 0.14(15)
C31 N5 C1 N4 -175.61(13)
C3 N5 C1 P1 -164.17(11)
C31 N5 C1 P1 20.1(2)
N1 P1 C1 N4 -166.02(10)
N3 P1 C1 N4 83.59(11)
N1 P1 C1 N5 -3.59(14)
N3 P1 C1 N5 -113.98(13)
C1 N4 C2 C3 -0.27(16)
C11 N4 C2 C3 -177.02(12)
N4 C2 C3 N5 0.34(16)
C1 N5 C3 C2 -0.31(16)
C31 N5 C3 C2 175.90(12)
C1 N4 C11 C12 -87.60(17)
C2 N4 C11 C12 88.60(16)
C1 N4 C11 C16 97.25(16)
C2 N4 C11 C16 -86.55(17)
C16 C11 C12 C13 0.6(2)
N4 C11 C12 C13 -174.21(13)
C16 C11 C12 C17 178.31(14)
N4 C11 C12 C17 3.5(2)
C11 C12 C13 C14 -0.3(2)
C17 C12 C13 C14 -178.04(15)
C12 C13 C14 C15 -0.3(3)
C13 C14 C15 C16 0.6(3)
C14 C15 C16 C11 -0.3(2)
C14 C15 C16 C20 178.71(15)
C12 C11 C16 C15 -0.3(2)
N4 C11 C16 C15 174.47(13)
C12 C11 C16 C20 -179.30(14)
N4 C11 C16 C20 -4.5(2)
C13 C12 C17 C18 -39.3(2)
C11 C12 C17 C18 143.14(15)
C13 C12 C17 C19 84.69(19)
C11 C12 C17 C19 -92.88(17)
C15 C16 C20 C22 -62.9(2)
C11 C16 C20 C22 116.05(17)
C15 C16 C20 C21 60.9(2)
C11 C16 C20 C21 -120.13(17)
C1 N5 C31 C32 -101.17(17)
C3 N5 C31 C32 83.48(17)
C1 N5 C31 C36 84.13(18)
C3 N5 C31 C36 -91.22(16)
C36 C31 C32 C33 1.3(2)
N5 C31 C32 C33 -172.98(13)
C36 C31 C32 C37 -177.99(15)
N5 C31 C32 C37 7.7(2)
C31 C32 C33 C34 0.3(2)
C37 C32 C33 C34 179.69(16)
C32 C33 C34 C35 -1.3(3)
C33 C34 C35 C36 0.6(3)
C32 C31 C36 C35 -2.0(2)
N5 C31 C36 C35 172.34(13)
C32 C31 C36 C40 177.13(15)
N5 C31 C36 C40 -8.5(2)
C34 C35 C36 C31 1.0(2)
C34 C35 C36 C40 -178.17(16)
C31 C32 C37 C39 126.40(17)
C33 C32 C37 C39 -52.9(2)
C31 C32 C37 C38 -108.86(18)
C33 C32 C37 C38 71.8(2)
C31 C36 C40 C42 95.0(2)
C35 C36 C40 C42 -85.9(2)
C31 C36 C40 C41 -140.87(17)
C35 C36 C40 C41 38.2(2)
C6S C1S C2S C3S 0.2(3)
C7S C1S C2S C3S -179.3(2)
C1S C2S C3S C4S 0.3(4)
C2S C3S C4S C5S -0.7(4)
C3S C4S C5S C6S 0.5(4)
C4S C5S C6S C1S 0.1(4)
C2S C1S C6S C5S -0.4(4)
C7S C1S C6S C5S 179.1(2)

loop_
_cod_related_entry_id
_cod_related_entry_database
_cod_related_entry_code
1 ChemSpider 30661182
